data_7004848
loop_
_publ_author_name
'Su\'arez-Varela, Jos\'e'
'Sakiyama, Hiroshi'
'Cano, Joan'
'Colacio, Enrique'

_publ_section_title
;
 Interplay between covalent and aurophilic interactions in a series of
 isostructural 3D Hoffman-like frameworks containing bipyrimidine and
 dicyanoaurate bridges. X-Ray structure and magnetic properties of
 {(mu-Au(CN)(2)](2)[(M(NH(3))(2))(2)(mu-bpym)]}[Au(CN)(2)](2) (M =
 Ni(II), Co(II) and Cu(II)).
;
_journal_issue 2
_journal_name_full 'Dalton transactions (Cambridge, England : 2003)'
_journal_page_first 249
_journal_page_last 256
_journal_paper_doi 10.1039/b611684a
_journal_year 2007
_chemical_formula_sum 'C16 H18 Au4 N16 Ni2 O0'
_chemical_formula_weight 1339.65
_chemical_name_systematic
;
?
;
_space_group_IT_number 12
_symmetry_cell_setting monoclinic
_symmetry_space_group_name_Hall '-C 2y'
_symmetry_space_group_name_H-M 'C 1 2/m 1'
_atom_sites_solution_hydrogens geom
_atom_sites_solution_primary direct
_atom_sites_solution_secondary difmap
_audit_creation_method SHELXL-97
_cell_angle_alpha 90.00
_cell_angle_beta 110.275(2)
_cell_angle_gamma 90.00
_cell_formula_units_Z 2
_cell_length_a 9.5057(11)
_cell_length_b 14.9669(17)
_cell_length_c 10.3484(12)
_cell_measurement_temperature 293(2)
_cell_volume 1381.1(3)
_computing_cell_refinement 'Bruker SMART'
_computing_data_collection 'Bruker SMART'
_computing_data_reduction 'Bruker SMART'
_computing_molecular_graphics 'Bruker SHELXTL'
_computing_publication_material 'SHELXL-97 (Sheldrick, 1997)'
_computing_structure_refinement 'SHELXL-97 (Sheldrick, 1997)'
_computing_structure_solution 'SHELXS-97 (Sheldrick, 1990)'
_diffrn_ambient_temperature 293(2)
_diffrn_detector_area_resol_mean 8.26
_diffrn_measured_fraction_theta_full 0.918
_diffrn_measured_fraction_theta_max 0.918
_diffrn_measurement_device_type 'Bruker SMART APEX CCD system'
_diffrn_measurement_method 'phi and omega scans'
_diffrn_radiation_monochromator graphite
_diffrn_radiation_source 'fine-focus sealed tube'
_diffrn_radiation_type MoK\a
_diffrn_radiation_wavelength 0.71073
_diffrn_reflns_av_R_equivalents 0.1486
_diffrn_reflns_av_sigmaI/netI 0.0934
_diffrn_reflns_limit_h_max 12
_diffrn_reflns_limit_h_min -12
_diffrn_reflns_limit_k_max 10
_diffrn_reflns_limit_k_min -19
_diffrn_reflns_limit_l_max 13
_diffrn_reflns_limit_l_min -12
_diffrn_reflns_number 4323
_diffrn_reflns_theta_full 28.21
_diffrn_reflns_theta_max 28.21
_diffrn_reflns_theta_min 2.10
_exptl_absorpt_coefficient_mu 22.540
_exptl_crystal_colour pink
_exptl_crystal_density_diffrn 3.193
_exptl_crystal_density_meas ?
_exptl_crystal_density_method .
_exptl_crystal_description needle
_exptl_crystal_F_000 1172
_exptl_crystal_size_max 0.09
_exptl_crystal_size_mid 0.13
_exptl_crystal_size_min 0.23
_refine_diff_density_max 5.138
_refine_diff_density_min -5.603
_refine_diff_density_rms 0.690
_refine_ls_extinction_method none
_refine_ls_goodness_of_fit_ref 1.084
_refine_ls_hydrogen_treatment mixed
_refine_ls_matrix_type full
_refine_ls_number_parameters 94
_refine_ls_number_reflns 1631
_refine_ls_number_restraints 0
_refine_ls_restrained_S_all 1.084
_refine_ls_R_factor_all 0.0831
_refine_ls_R_factor_gt 0.0774
_refine_ls_shift/su_max 0.000
_refine_ls_shift/su_mean 0.000
_refine_ls_structure_factor_coef Fsqd
_refine_ls_weighting_details 'calc w=1/[\s^2^(Fo^2^)+(0.1309P)^2^+0.0000P] where P=(Fo^2^+2Fc^2^)/3'
_refine_ls_weighting_scheme calc
_refine_ls_wR_factor_gt 0.1913
_refine_ls_wR_factor_ref 0.1944
_reflns_number_gt 1367
_reflns_number_total 1631
_reflns_threshold_expression >2sigma(I)
_cod_data_source_file b611684a.txt
_cod_data_source_block 2
_cod_depositor_comments
;
The following automatic conversions were performed:
'_symmetry_cell_setting' value 'Monoclinic' changed to 'monoclinic'
according to '/home/saulius/struct/CIF-dictionaries/cif_core.dic'
dictionary named 'cif_core.dic' version 2.4.1 from 2010-06-29.

Automatic conversion script
Id: cif_fix_enum 1527 2010-12-29 10:47:43Z saulius 
;
_cod_original_sg_symbol_H-M C2/m
_cod_database_code 7004848

loop_
_symmetry_equiv_pos_as_xyz
'x, y, z'
'-x, y, -z'
'x+1/2, y+1/2, z'
'-x+1/2, y+1/2, -z'
'-x, -y, -z'
'x, -y, z'
'-x+1/2, -y+1/2, -z'
'x+1/2, -y+1/2, z'

loop_
_atom_site_label
_atom_site_type_symbol
_atom_site_fract_x
_atom_site_fract_y
_atom_site_fract_z
_atom_site_U_iso_or_equiv
_atom_site_adp_type
_atom_site_occupancy
_atom_site_symmetry_multiplicity
_atom_site_calc_flag
_atom_site_refinement_flags
_atom_site_disorder_assembly
_atom_site_disorder_group
Au2 Au 1.0000 0.38538(6) 0.5000 0.0382(3) Uani 1 2 d S . .
Au1 Au 0.7500 0.2500 0.5000 0.0323(3) Uani 1 2 d S . .
Ni1 Ni 0.6000(2) 0.5000 0.7733(2) 0.0229(5) Uani 1 2 d S . .
N1 N 0.5417(13) 0.4111(7) 0.9046(11) 0.028(2) Uani 1 1 d . . .
N4 N 0.6518(14) 0.3996(8) 0.6644(12) 0.037(3) Uani 1 1 d . . .
C1 C 0.5000 0.4490(11) 1.0000 0.025(3) Uani 1 2 d S . .
N2 N 0.3781(19) 0.5000 0.6376(17) 0.033(3) Uani 1 2 d S . .
N3 N 0.819(2) 0.5000 0.907(2) 0.045(4) Uani 1 2 d S . .
C4 C 0.6916(15) 0.3409(8) 0.6073(12) 0.031(3) Uani 1 1 d . . .
N5 N 0.875(2) 0.3842(13) 0.1727(17) 0.075(5) Uani 1 1 d . . .
C7 C 0.540(2) 0.3209(9) 0.9002(16) 0.041(3) Uani 1 1 d . . .
H7 H 0.5638 0.2906 0.8322 0.049 Uiso 1 1 calc R . .
C8 C 0.5000 0.2733(18) 1.0000 0.048(5) Uani 1 2 d S . .
H8 H 0.5000 0.2112 1.0000 0.057 Uiso 1 2 calc SR . .
C5 C 0.9181(18) 0.3859(12) 0.2934(18) 0.051(4) Uani 1 1 d . . .

loop_
_atom_site_aniso_label
_atom_site_aniso_U_11
_atom_site_aniso_U_22
_atom_site_aniso_U_33
_atom_site_aniso_U_23
_atom_site_aniso_U_13
_atom_site_aniso_U_12
Au2 0.0316(5) 0.0472(6) 0.0364(5) 0.000 0.0125(3) 0.000
Au1 0.0337(5) 0.0374(5) 0.0321(5) -0.0066(3) 0.0194(3) 0.0010(3)
Ni1 0.0250(10) 0.0291(11) 0.0184(10) 0.000 0.0122(8) 0.000
N1 0.038(6) 0.029(5) 0.024(5) -0.002(4) 0.019(5) 0.004(5)
N4 0.040(6) 0.048(7) 0.028(6) 0.004(5) 0.017(5) 0.008(5)
C1 0.027(8) 0.028(9) 0.022(8) 0.000 0.012(6) 0.000
N2 0.031(8) 0.038(9) 0.032(8) 0.000 0.012(7) 0.000
N3 0.033(9) 0.052(11) 0.040(10) 0.000 0.001(7) 0.000
C4 0.042(7) 0.027(6) 0.025(6) -0.003(5) 0.014(5) 0.001(5)
N5 0.088(13) 0.079(13) 0.052(10) -0.002(9) 0.016(9) 0.015(10)
C7 0.061(9) 0.029(7) 0.045(8) -0.001(6) 0.034(8) -0.001(6)
C8 0.061(14) 0.050(13) 0.041(12) 0.000 0.028(11) 0.000
C5 0.040(8) 0.062(11) 0.052(10) -0.004(8) 0.019(7) 0.016(7)

loop_
_atom_type_symbol
_atom_type_description
_atom_type_scat_dispersion_real
_atom_type_scat_dispersion_imag
_atom_type_scat_source
C C 0.0033 0.0016 'International Tables Vol C Tables 4.2.6.8 and 6.1.1.4'
H H 0.0000 0.0000 'International Tables Vol C Tables 4.2.6.8 and 6.1.1.4'
N N 0.0061 0.0033 'International Tables Vol C Tables 4.2.6.8 and 6.1.1.4'
K K 0.2009 0.2494 'International Tables Vol C Tables 4.2.6.8 and 6.1.1.4'
Ni Ni 0.3393 1.1124 'International Tables Vol C Tables 4.2.6.8 and 6.1.1.4'
Au Au -2.0133 8.8022 'International Tables Vol C Tables 4.2.6.8 and 6.1.1.4'
O O 0.0106 0.0060 'International Tables Vol C Tables 4.2.6.8 and 6.1.1.4'

loop_
_geom_angle_atom_site_label_1
_geom_angle_atom_site_label_2
_geom_angle_atom_site_label_3
_geom_angle
_geom_angle_site_symmetry_1
_geom_angle_site_symmetry_3
_geom_angle_publ_flag
C5 Au2 C5 179.5(10) . 2_756 ?
C5 Au2 Au1 89.3(5) . . ?
C5 Au2 Au1 91.0(4) 2_756 . ?
C5 Au2 Au1 91.0(4) . 2_756 ?
C5 Au2 Au1 89.3(5) 2_756 2_756 ?
Au1 Au2 Au1 99.10(3) . 2_756 ?
C4 Au1 C4 180.000(3) 7_656 . ?
C4 Au1 Au2 85.1(4) 7_656 7_656 ?
C4 Au1 Au2 94.9(4) . 7_656 ?
C4 Au1 Au2 94.9(4) 7_656 . ?
C4 Au1 Au2 85.1(4) . . ?
Au2 Au1 Au2 180.00(2) 7_656 . ?
N4 Ni1 N4 95.0(7) . 6_565 ?
N4 Ni1 N3 89.3(5) . . ?
N4 Ni1 N3 89.3(6) 6_565 . ?
N4 Ni1 N2 90.6(5) . . ?
N4 Ni1 N2 90.6(5) 6_565 . ?
N3 Ni1 N2 179.9(8) . . ?
N4 Ni1 N1 171.6(5) . 6_565 ?
N4 Ni1 N1 93.3(4) 6_565 6_565 ?
N3 Ni1 N1 89.9(6) . 6_565 ?
N2 Ni1 N1 90.2(5) . 6_565 ?
N4 Ni1 N1 93.3(4) . . ?
N4 Ni1 N1 171.6(5) 6_565 . ?
N3 Ni1 N1 89.9(6) . . ?
N2 Ni1 N1 90.2(5) . . ?
N1 Ni1 N1 78.3(6) 6_565 . ?
C1 N1 C7 116.9(13) . . ?
C1 N1 Ni1 115.2(10) . . ?
C7 N1 Ni1 127.9(10) . . ?
C4 N4 Ni1 175.6(12) . . ?
N1 C1 N1 128.8(17) 2_657 . ?
N1 C1 C1 115.6(9) 2_657 5_667 ?
N1 C1 C1 115.6(9) . 5_667 ?
N4 C4 Au1 175.4(11) . . ?
N1 C7 C8 119.0(16) . . ?
C7 C8 C7 119(2) 2_657 . ?
N5 C5 Au2 177.4(15) . . ?

loop_
_geom_bond_atom_site_label_1
_geom_bond_atom_site_label_2
_geom_bond_distance
_geom_bond_site_symmetry_2
_geom_bond_publ_flag
Au2 C5 2.006(17) . ?
Au2 C5 2.006(17) 2_756 ?
Au2 Au1 3.1229(6) . ?
Au2 Au1 3.1229(6) 2_756 ?
Au1 C4 1.955(12) 7_656 ?
Au1 C4 1.955(12) . ?
Au1 Au2 3.1229(6) 7_656 ?
Ni1 N4 2.038(12) . ?
Ni1 N4 2.038(12) 6_565 ?
Ni1 N3 2.061(18) . ?
Ni1 N2 2.090(17) . ?
Ni1 N1 2.109(11) 6_565 ?
Ni1 N1 2.109(11) . ?
N1 C1 1.314(12) . ?
N1 C7 1.350(15) . ?
N4 C4 1.192(16) . ?
C1 N1 1.314(12) 2_657 ?
C1 C1 1.53(3) 5_667 ?
N5 C5 1.17(2) . ?
C7 C8 1.409(19) . ?
C8 C7 1.409(19) 2_657 ?
